data_1576810
loop_
_publ_author_name
'Qin, Yanyan'
'She, Pengfei'
'Wang, Xiaoda'
'Wu, Jianjun'
'Lian, Mingbing'
'Li, Feiyang'
'Liu, Shujuan'
'Gu, Qianfeng'
'Ma, Yun'
'Zhao, Qiang'
'Zhang, Qichun'

_publ_section_title
;
 Realizing luminescent single crystals of covalent organic polymers with
 color-tunable emission through isomer engineering.
;
_journal_issue 17
_journal_name_full 'Chemical science'
_journal_page_first 8662
_journal_page_last 8669
_journal_paper_doi 10.1039/d5sc09875k
_journal_volume 17
_journal_year 2026
_chemical_formula_moiety 'C62 H40 B2 N6 O4, 1(C8 H10)'
_chemical_formula_sum 'C70 H50 B2 N6 O4'
_chemical_formula_weight 1060.78
_space_group_crystal_system monoclinic
_space_group_IT_number 14
_space_group_name_Hall '-P 2yn'
_space_group_name_H-M_alt 'P 1 21/n 1'
_atom_sites_solution_hydrogens geom
_atom_sites_solution_primary iterative
_audit_creation_date 2025-06-11
_audit_creation_method
;
Olex2 1.5
(compiled 2022.04.07 svn.rca3783a0 for OlexSys, GUI svn.r6498)
;
_audit_update_record
;
2025-07-18 deposited with the CCDC.	2026-03-03 downloaded from the CCDC.
;
_cell_angle_alpha 90
_cell_angle_beta 106.9290(10)
_cell_angle_gamma 90
_cell_formula_units_Z 4
_cell_length_a 16.4184(2)
_cell_length_b 17.0819(2)
_cell_length_c 21.1989(2)
_cell_measurement_reflns_used 22020
_cell_measurement_temperature 170.06(10)
_cell_measurement_theta_max 70.7870
_cell_measurement_theta_min 3.8050
_cell_volume 5687.75(11)
_computing_cell_refinement 'CrysAlisPro 1.171.43.143a (Rigaku OD, 2024)'
_computing_data_collection 'CrysAlisPro system (CCD 43.143a 64-bit (release 25-10-2024))'
_computing_data_reduction 'CrysAlisPro 1.171.43.143a (Rigaku OD, 2024)'
_computing_molecular_graphics 'Olex2 1.5 (Dolomanov et al., 2009)'
_computing_publication_material 'Olex2 1.5 (Dolomanov et al., 2009)'
_computing_structure_refinement 'SHELXL 2019/3 (Sheldrick, 2015)'
_computing_structure_solution 'olex2.solve 1.5 (Bourhis et al., 2015)'
_diffrn_ambient_temperature 170.15
_diffrn_detector_area_resol_mean 10.0000
_diffrn_detector_type 'HyPix-Arc 150'
_diffrn_measured_fraction_theta_full 0.999
_diffrn_measured_fraction_theta_max 0.999
_diffrn_measurement_details
;
List of Runs (angles in degrees, time in seconds):

  # Type    Start    End  Width  t~exp~   \w     \q     \k     \f   Frames
#--------------------------------------------------------------------------
  1  \w     25.00  52.00   0.50    0.09    --   62.22-125.00 150.00   54
  2  \w     25.00  78.00   0.50    0.09    --   62.22-125.00 120.00  106
  3  \w     35.00  65.00   0.50    0.09    --   62.22-125.00 -90.00   60
  4  \w     27.00  73.00   0.50    0.09    --   62.22-125.00-150.00   92
  5  \w     31.00  56.00   0.50    0.09    --   62.22-125.00-180.00   50
  6  \w     39.00  64.00   0.50    0.09    --   74.35-125.00-180.00   50
  7  \w     26.00  65.00   0.50    0.09    --   62.22-125.00 -30.00   78
  8  \w     43.00  74.00   0.50    0.09    --   74.35-125.00 -30.00   62
  9  \w     46.00  90.00   0.50    0.09    --   74.35-125.00 -60.00   88
 10  \w     26.00  69.00   0.50    0.09    --   62.22-125.00   0.00   86
 11  \w     40.00  66.00   0.50    0.09    --   74.35-125.00  30.00   52
 12  \w     39.00  74.00   0.50    0.09    --   74.35-125.00 120.00   70
 13  \w     45.00  79.00   0.50    0.09    --   74.35-125.00 150.00   68
 14  \w     61.00  94.00   0.50    0.09    --   62.22  15.00 -60.00   66
 15  \w     55.00 102.00   0.50    0.09    --   62.22  15.00-180.00   94
 16  \w     56.00 102.00   0.50    0.09    --   62.22  15.00 -30.00   92
 17  \w     68.00  98.00   0.50    0.09    --   62.22  15.00  30.00   60
 18  \w     61.00  91.00   0.50    0.09    --   62.22  15.00  60.00   60
 19  \w     56.00  95.00   0.50    0.09    --   62.22  15.00  90.00   78
 20  \w     70.00  96.00   0.50    0.09    --   74.35  15.00   0.00   52
 21  \w     67.00  98.00   0.50    0.09    --   74.35  15.00  30.00   62
 22  \w     73.00  99.00   0.50    0.09    --   74.35  15.00 120.00   52
 23  \w     69.00 114.00   0.50    0.09    --   74.35  15.00 150.00   90
 24  \w     81.00 112.00   0.50    0.09    --   71.24  15.00 -90.00   62
 25  \w     76.00 110.00   0.50    0.09    --   74.35  15.00-150.00   68
 26  \w     81.00 109.00   0.50    0.09    --   71.24  15.00-180.00   56
 27  \w     78.00 110.00   0.50    0.09    --   74.35  15.00-120.00   64
 28  \w     78.00 107.00   0.50    0.09    --   74.35  15.00 -60.00   58
 29  \w     74.00  99.00   0.50    0.09    --   74.35  15.00 -30.00   50
 30  \w     77.00 106.00   0.50    0.09    --   74.35  15.00  90.00   58
;
_diffrn_measurement_device 'four-circle diffractometer'
_diffrn_measurement_device_type 'ROD, Synergy Custom system, HyPix-Arc 150'
_diffrn_measurement_method '\w scans'
_diffrn_radiation_type CuK\a
_diffrn_radiation_wavelength 1.54184
_diffrn_reflns_av_R_equivalents 0.0234
_diffrn_reflns_av_unetI/netI 0.0203
_diffrn_reflns_Laue_measured_fraction_full 0.999
_diffrn_reflns_Laue_measured_fraction_max 0.999
_diffrn_reflns_limit_h_max 19
_diffrn_reflns_limit_h_min -19
_diffrn_reflns_limit_k_max 20
_diffrn_reflns_limit_k_min -18
_diffrn_reflns_limit_l_max 25
_diffrn_reflns_limit_l_min -25
_diffrn_reflns_number 47329
_diffrn_reflns_point_group_measured_fraction_full 0.999
_diffrn_reflns_point_group_measured_fraction_max 0.999
_diffrn_reflns_theta_full 66.601
_diffrn_reflns_theta_max 66.601
_diffrn_reflns_theta_min 3.823
_exptl_absorpt_coefficient_mu 0.609
_exptl_absorpt_correction_T_max 1.00000
_exptl_absorpt_correction_T_min 0.85129
_exptl_absorpt_correction_type multi-scan
_exptl_absorpt_process_details
;
CrysAlisPro 1.171.43.143a (Rigaku Oxford Diffraction, 2024)
Empirical absorption correction using spherical harmonics,
implemented in SCALE3 ABSPACK scaling algorithm.
;
_exptl_crystal_colour 'clear light yellow'
_exptl_crystal_density_diffrn 1.239
_exptl_crystal_description block
_exptl_crystal_F_000 2216
_exptl_crystal_size_max 0.13
_exptl_crystal_size_mid 0.12
_exptl_crystal_size_min 0.1
_refine_diff_density_max 0.777
_refine_diff_density_min -0.428
_refine_diff_density_rms 0.045
_refine_ls_extinction_method none
_refine_ls_goodness_of_fit_ref 1.042
_refine_ls_hydrogen_treatment constr
_refine_ls_matrix_type full
_refine_ls_number_parameters 823
_refine_ls_number_reflns 10041
_refine_ls_number_restraints 1154
_refine_ls_restrained_S_all 1.140
_refine_ls_R_factor_all 0.0564
_refine_ls_R_factor_gt 0.0476
_refine_ls_shift/su_max 0.004
_refine_ls_shift/su_mean 0.000
_refine_ls_structure_factor_coef Fsqd
_refine_ls_weighting_details 'w=1/[\s^2^(Fo^2^)+(0.0751P)^2^+2.7154P] where P=(Fo^2^+2Fc^2^)/3'
_refine_ls_weighting_scheme calc
_refine_ls_wR_factor_gt 0.1300
_refine_ls_wR_factor_ref 0.1368
_reflns_Friedel_coverage 0.000
_reflns_number_gt 8405
_reflns_number_total 10041
_reflns_threshold_expression 'I > 2\s(I)'
_cod_data_source_file d5sc09875k2.cif
_cod_data_source_block CityU-60
_cod_depositor_comments 'Adding full bibliography for 1576809--1576810.cif.'
_cod_database_code 1576810
_shelx_shelxl_version_number 2019/3
_shelx_space_group_comment
;
The symmetry employed for this shelxl refinement is uniquely defined
by the following loop, which should always be used as a source of
symmetry information in preference to the above space-group names.
They are only intended as comments.
;
_shelx_estimated_absorpt_t_max 0.942
_shelx_estimated_absorpt_t_min 0.925
_olex2_refinement_description
;
1. Fixed Uiso
 At 1.2 times of:
  All C(H) groups
 At 1.5 times of:
  All C(H,H,H) groups
2. Restrained distances
 C68-C70
 1.45 with sigma of 0.01
 C65-C66 = C65-C64 = C63-C64 = C68-C63 = C67-C66 = C67-C68
 1.38 with sigma of 0.01
 C70-C68
 1.53 with sigma of 0.001
 C70A-C69A
 3.076 with sigma of 0.001
 C70-C69
 3.076 with sigma of 0.001
 C63A-C70A
 2.477 with sigma of 0.001
 C63-C70
 2.477 with sigma of 0.001
 C66-C69
 2.477 with sigma of 0.001
 C66A-C69A
 2.477 with sigma of 0.001
 C67-C70
 2.09 with sigma of 0.01
 C65-C64 \\sim C74-C73
 with sigma of 0.02
 C65-C66 \\sim C74-C75
 with sigma of 0.02
 C63-C68 \\sim C72-C77
 with sigma of 0.02
 C63-C64 \\sim C72-C73
 with sigma of 0.02
 C68-C66 \\sim C77-C75
 with sigma of 0.04
 C64-C66 \\sim C73-C75
 with sigma of 0.04
 C68-C70 \\sim C77-C78
 with sigma of 0.02
 C68-C64 \\sim C77-C73
 with sigma of 0.04
 C65-C63 \\sim C74-C72
 with sigma of 0.04
 C63-C70 \\sim C72-C78
 with sigma of 0.04
 C63-C68 \\sim C63A-C68A
 with sigma of 0.02
 C65-C66 \\sim C65A-C66A
 with sigma of 0.02
 C68-C64 \\sim C68A-C64A
 with sigma of 0.04
 C68-C69 \\sim C68A-C69A
 with sigma of 0.04
 C68-C67 \\sim C68A-C67A
 with sigma of 0.02
 C68-C70 \\sim C68A-C70A
 with sigma of 0.02
 C63-C64 \\sim C63A-C64A
 with sigma of 0.02
 C64-C66 \\sim C64A-C66A
 with sigma of 0.04
 C65-C64 \\sim C65A-C64A
 with sigma of 0.02
 C70-C67 \\sim C70A-C67A
 with sigma of 0.04
 C68-C66 \\sim C68A-C66A
 with sigma of 0.04
 C66-C67 \\sim C66A-C67A
 with sigma of 0.02
 C67-C69 \\sim C67A-C69A
 with sigma of 0.02
 C65-C63 \\sim C65A-C63A
 with sigma of 0.04
 C65-C67 \\sim C65A-C67A
 with sigma of 0.04
 C66-C69 \\sim C66A-C69A
 with sigma of 0.04
 C63-C70 \\sim C63A-C70A
 with sigma of 0.04
 C63-C67 \\sim C63A-C67A
 with sigma of 0.04
3. Rigid bond restraints
 C76, C75, C74, C73, C72, C71, C77, C78
 with sigma for 1-2 distances of 0.009 and sigma for 1-3 distances of 0.009
 C63, C68, C70, C67, C69, C66, C65, C64
 with sigma for 1-2 distances of 0.009 and sigma for 1-3 distances of 0.009
4. Uiso/Uaniso restraints and constraints
C65 \\sim C64 \\sim C66 \\sim C63 \\sim C67 \\sim C68 \\sim C70: within 2A with
sigma of 0.008 and sigma for terminal atoms of 0.016 within 2A
C63 \\sim C64 \\sim C65 \\sim C66 \\sim C67 \\sim C68 \\sim C70 \\sim C69:
within 2A with sigma of 0.0004 and sigma for terminal atoms of 0.0008 within 2A
C78 \\sim C77 \\sim C76 \\sim C75 \\sim C74 \\sim C73 \\sim C72 \\sim C71:
within 2A with sigma of 0.0004 and sigma for terminal atoms of 0.0008 within 2A
C65 \\sim C63 \\sim C68 \\sim C64 \\sim C66 \\sim C70 \\sim C67 \\sim C69 \\sim
C70A \\sim C68A \\sim C63A \\sim C64A \\sim C65A \\sim C66A \\sim C67A \\sim
C69A: within 2A with sigma of 0.01 and sigma for terminal atoms of 0.02 within
2A
Uanis(C73) = Uanis(C74)
Uanis(C78) = Uanis(C77) = Uanis(C72) = Uanis(C73)
Uanis(C74) = Uanis(C75)
Uanis(C67) = Uanis(C69)
Uanis(C68) = Uanis(C70)
5. Rigid body (RIGU) restrains
 C71, C72, C73, C77, C74, C75, C78, C65, C64, C66, C63, C67, C68, C70
 with sigma for 1-2 distances of 0.001 and sigma for 1-3 distances of 0.009
 C73, C71, C72, C77, C74, C78, C75, C65, C64, C66, C63, C67, C68, C70
 with sigma for 1-2 distances of 0.001 and sigma for 1-3 distances of 0.009
 C65, C64, C66, C63, C67, C68, C70, C73, C71, C72, C77, C76, C78, C74, C75
 with sigma for 1-2 distances of 0.001 and sigma for 1-3 distances of 0.009
 N69, O4, C19, B2, C18, C20, C10, O3, N39, C23, C21, C11, C9, C13, C17, C22,
 C12, C8, C14, C16, C7, C15, B1, C24, O2, O1, C29, C25, C1, C6, C28, C26, C2,
 C5, N9, C27, C3, C4, N7, C35, C30, C56, C51, C34, C31, C52, C57, C49, C50, C33,
  C32, C53, C55, C48, C46, C36, C54, C58, C47, C43, C37, C40, C61, C59, C45,
 C42, C38, C39, C62, C60, C44, C41, N56, N1
 with sigma for 1-2 distances of 0.001 and sigma for 1-3 distances of 0.008
 C71, C72, C77, C73, C76, C78, C74, C75
 with sigma for 1-2 distances of 0.001 and sigma for 1-3 distances of 0.008
 N56, O4, C19, B2, C18, C20, C10, O3, N39, C23, C21, C11, C9, C13, C17, C22,
 C12, C8, C14, C16, C7, C15, B1, C24, O2, O1, C29, C25, C1, C6, C28, C26, C2,
 C5, N9, C27, C3, C4, N7, C35, C30, C56, C51, C34, C31, C52, C57, C49, C50, C33,
  C32, C53, C55, C48, C46, C36, C54, C58, C47, C43, C37, C40, C61, C59, C45,
 C42, C38, C39, C62, C60, C44, C41, N1, N69
 with sigma for 1-2 distances of 0.001 and sigma for 1-3 distances of 0.008
 C63, C65, C64, C66, C67, C68, C69, C70
 with sigma for 1-2 distances of 0.001 and sigma for 1-3 distances of 0.008
6. Others
 Fixed Sof: C68(0.33333) C63(0.33333) H63(0.33333) C64(0.33333) H64(0.33333)
 C65(0.33333) H65(0.33333) C66(0.33333) H66(0.33333) C67(0.33333) C70(0.33333)
 H70A(0.33333) H70B(0.33333) H70C(0.33333) C71(0.33333) H71A(0.33333)
 H71B(0.33333) H71C(0.33333) C72(0.33333) C77(0.33333) C76(0.33333)
 H76(0.33333) C75(0.33333) H75(0.33333) C74(0.33333) H74(0.33333) C73(0.33333)
 H73(0.33333) C78(0.33333) H78A(0.33333) H78B(0.33333) H78C(0.33333)
 C69(0.33333) H69A(0.33333) H69B(0.33333) H69C(0.33333) C70A(0.33333)
 H70D(0.33333) H70E(0.33333) H70F(0.33333) C68A(0.33333) C63A(0.33333)
 H63A(0.33333) C64A(0.33333) H64A(0.33333) C65A(0.33333) H65A(0.33333)
 C66A(0.33333) H66A(0.33333) C67A(0.33333) C69A(0.33333) H69D(0.33333)
 H69E(0.33333) H69F(0.33333)
7.a Aromatic/amide H refined with riding coordinates:
 C12(H12), C57(H57), C34(H34), C29(H29), C31(H31), C26(H26), C11(H11),
 C13(H13), C32(H32), C17(H17), C14(H14), C16(H16), C61(H61), C53(H53), C25(H25),
  C50(H50), C9(H9), C54(H54), C62(H62), C45(H45), C60(H60), C47(H47), C48(H48),
 C59(H59), C8(H8), C37(H37), C44(H44), C42(H42), C41(H41), C40(H40), C23(H23),
 C38(H38), C2(H2), C20(H20), C39(H39), C5(H5), C22(H22), C3(H3), C4(H4),
 C21(H21), C63(H63), C64(H64), C65(H65), C66(H66), C76(H76), C75(H75), C74(H74),
  C73(H73), C63A(H63A), C64A(H64A), C65A(H65A), C66A(H66A)
7.b Fitted hexagon refined as free rotating group:
 C68(C63,C64,C65,C66,C67), C72(C77,C76,C75,C74,C73)
7.c Idealised Me refined as rotating group:
 C70(H70A,H70B,H70C), C71(H71A,H71B,H71C), C78(H78A,H78B,H78C), C69(H69A,H69B,
 H69C), C70A(H70D,H70E,H70F), C69A(H69D,H69E,H69F)
;
_smtbx_masks_special_details
;
A solvent mask was calculated and 122 electrons were 
found in a volume of 520\%A^3^ in 1 void per unit cell. 
This is consistent with the presence of 
0.6[C7H8] per Formula Unit 
which account for 120 electrons 
per unit cell.
;
_smtbx_masks_void_probe_radius 1.2
_smtbx_masks_void_truncation_radius 1.2
_olex2_submission_special_instructions 'No special instructions were received'
_oxdiff_exptl_absorpt_empirical_details
;
Empirical correction (ABSPACK) includes:
- Absorption correction using spherical harmonics
- Frame scaling
;

loop_
_space_group_symop_operation_xyz
'x, y, z'
'-x+1/2, y+1/2, -z+1/2'
'-x, -y, -z'
'x-1/2, -y-1/2, z-1/2'

loop_
_atom_site_label
_atom_site_type_symbol
_atom_site_fract_x
_atom_site_fract_y
_atom_site_fract_z
_atom_site_U_iso_or_equiv
_atom_site_adp_type
_atom_site_occupancy
_atom_site_site_symmetry_order
_atom_site_calc_flag
_atom_site_refinement_flags_posn
_atom_site_refinement_flags_adp
_atom_site_refinement_flags_occupancy
_atom_site_disorder_assembly
_atom_site_disorder_group
O4 O 0.10266(7) 0.48714(7) 0.24636(6) 0.0322(3) Uani 1 1 d . . . . .
O3 O 0.06794(8) 0.61878(7) 0.26190(6) 0.0338(3) Uani 1 1 d . . . . .
O2 O 0.10512(8) 0.66808(8) -0.07347(6) 0.0368(3) Uani 1 1 d . . . . .
O1 O 0.25327(8) 0.65556(8) -0.02477(6) 0.0370(3) Uani 1 1 d . . . . .
N9 N 0.52197(9) 0.61523(9) 0.65016(7) 0.0275(3) Uani 1 1 d . . . . .
N7 N 0.45570(9) 0.61768(9) 0.67745(7) 0.0284(3) Uani 1 1 d . . . . .
N1 N 0.33082(9) 1.03403(9) 0.56289(7) 0.0306(3) Uani 1 1 d . . . . .
N39 N 0.22033(9) 0.57737(8) 0.30410(7) 0.0279(3) Uani 1 1 d . . . . .
N69 N 0.60162(10) 0.24286(10) 0.87560(9) 0.0407(4) Uani 1 1 d . . . . .
C27 C 0.59225(10) 0.62144(10) 0.57283(8) 0.0258(3) Uani 1 1 d . . . . .
C30 C 0.65227(11) 0.63615(10) 0.63686(8) 0.0259(3) Uani 1 1 d . . . . .
C24 C 0.44563(11) 0.59835(10) 0.46731(8) 0.0268(3) Uani 1 1 d . . . . .
N56 N 0.85775(12) 0.71726(11) 0.97492(8) 0.0475(4) Uani 1 1 d . . . . .
C35 C 0.60635(10) 0.63459(10) 0.68348(8) 0.0261(3) Uani 1 1 d . . . . .
C56 C 0.40317(10) 0.68224(10) 0.67562(8) 0.0277(3) Uani 1 1 d . . . . .
C12 C 0.12316(11) 0.66394(10) 0.07382(9) 0.0301(4) Uani 1 1 d . . . . .
H12 H 0.102253 0.710439 0.050014 0.036 Uiso 1 1 calc R U . . .
C52 C 0.35266(10) 0.66686(11) 0.71777(8) 0.0288(4) Uani 1 1 d . . . . .
C28 C 0.51208(11) 0.60962(10) 0.58262(8) 0.0257(3) Uani 1 1 d . . . . .
C57 C 0.39717(11) 0.75062(11) 0.63949(8) 0.0285(4) Uani 1 1 d . . . . .
H57 H 0.431956 0.759464 0.611376 0.034 Uiso 1 1 calc R U . . .
C51 C 0.44428(11) 0.56357(11) 0.72326(8) 0.0285(3) Uani 1 1 d . . . . .
C10 C 0.14745(10) 0.58825(10) 0.17479(9) 0.0286(4) Uani 1 1 d . . . . .
C34 C 0.64320(11) 0.65025(10) 0.74991(8) 0.0287(4) Uani 1 1 d . . . . .
H34 H 0.610565 0.649157 0.780268 0.034 Uiso 1 1 calc R U . . .
C15 C 0.36781(11) 0.59063(10) 0.41063(8) 0.0272(3) Uani 1 1 d . . . . .
C29 C 0.43845(11) 0.59839(10) 0.53136(8) 0.0275(4) Uani 1 1 d . . . . .
H29 H 0.385012 0.590985 0.539421 0.033 Uiso 1 1 calc R U . . .
C58 C 0.33440(11) 0.88361(11) 0.61463(8) 0.0292(4) Uani 1 1 d . . . . .
C33 C 0.73022(11) 0.66771(10) 0.77054(9) 0.0293(4) Uani 1 1 d . . . . .
C31 C 0.73912(11) 0.65280(10) 0.65831(9) 0.0287(4) Uani 1 1 d . . . . .
H31 H 0.771843 0.653527 0.628001 0.034 Uiso 1 1 calc R U . . .
C26 C 0.59842(11) 0.62054(10) 0.50837(9) 0.0284(4) Uani 1 1 d . . . . .
H26 H 0.651871 0.627886 0.500298 0.034 Uiso 1 1 calc R U . . .
C11 C 0.11819(11) 0.65583(10) 0.13801(9) 0.0294(4) Uani 1 1 d . . . . .
H11 H 0.094462 0.697000 0.157124 0.035 Uiso 1 1 calc R U . . .
C13 C 0.28883(11) 0.61572(11) 0.29766(9) 0.0304(4) Uani 1 1 d . . . . .
H13 H 0.286367 0.638688 0.256333 0.036 Uiso 1 1 calc R U . . .
C49 C 0.37918(11) 0.59158(11) 0.74847(8) 0.0297(4) Uani 1 1 d . . . . .
C46 C 0.46422(11) 0.45080(11) 0.79196(9) 0.0319(4) Uani 1 1 d . . . . .
C32 C 0.77670(11) 0.66816(10) 0.72416(9) 0.0303(4) Uani 1 1 d . . . . .
H32 H 0.835902 0.679437 0.738804 0.036 Uiso 1 1 calc R U . . .
C17 C 0.22391(11) 0.54608(11) 0.36304(9) 0.0307(4) Uani 1 1 d . . . . .
H17 H 0.175486 0.519244 0.368031 0.037 Uiso 1 1 calc R U . . .
C55 C 0.33775(11) 0.80599(11) 0.64620(8) 0.0288(4) Uani 1 1 d . . . . .
C14 C 0.36253(11) 0.62288(10) 0.34896(9) 0.0302(4) Uani 1 1 d . . . . .
H14 H 0.410017 0.649856 0.342420 0.036 Uiso 1 1 calc R U . . .
C16 C 0.29544(11) 0.55167(11) 0.41636(9) 0.0308(4) Uani 1 1 d . . . . .
H16 H 0.295642 0.528926 0.457298 0.037 Uiso 1 1 calc R U . . .
C61 C 0.40816(11) 0.91960(11) 0.60868(9) 0.0311(4) Uani 1 1 d . . . . .
H61 H 0.461026 0.892666 0.622370 0.037 Uiso 1 1 calc R U . . .
C53 C 0.29217(11) 0.72221(11) 0.72271(9) 0.0315(4) Uani 1 1 d . . . . .
H53 H 0.256548 0.712981 0.750116 0.038 Uiso 1 1 calc R U . . .
C25 C 0.52578(11) 0.60882(10) 0.45678(9) 0.0286(4) Uani 1 1 d . . . . .
H25 H 0.529853 0.607779 0.412991 0.034 Uiso 1 1 calc R U . . .
C50 C 0.48772(11) 0.49424(11) 0.74412(9) 0.0306(4) Uani 1 1 d . . . . .
H50 H 0.531691 0.476946 0.726613 0.037 Uiso 1 1 calc R U . . .
C9 C 0.18418(12) 0.53076(11) 0.14490(9) 0.0339(4) Uani 1 1 d . . . . .
H9 H 0.206762 0.484932 0.169096 0.041 Uiso 1 1 calc R U . . .
C54 C 0.28533(11) 0.79062(11) 0.68687(9) 0.0320(4) Uani 1 1 d . . . . .
H54 H 0.244098 0.828419 0.689710 0.038 Uiso 1 1 calc R U . . .
C62 C 0.40453(11) 0.99369(11) 0.58315(9) 0.0328(4) Uani 1 1 d . . . . .
H62 H 0.455394 1.017331 0.579623 0.039 Uiso 1 1 calc R U . . .
C1 C 0.14928(13) 0.71838(11) -0.10173(9) 0.0357(4) Uani 1 1 d . . . . .
C18 C 0.00527(11) 0.56873(11) 0.26745(9) 0.0327(4) Uani 1 1 d . . . . .
C36 C 0.77386(12) 0.68537(11) 0.84102(9) 0.0326(4) Uani 1 1 d . . . . .
C7 C 0.15802(11) 0.60561(10) 0.04365(9) 0.0311(4) Uani 1 1 d . . . . .
C45 C 0.59871(11) 0.37307(11) 0.83226(9) 0.0340(4) Uani 1 1 d . . . . .
H45 H 0.629854 0.415630 0.821969 0.041 Uiso 1 1 calc R U . . .
C60 C 0.25934(12) 1.00020(11) 0.56775(9) 0.0336(4) Uani 1 1 d . . . . .
H60 H 0.207447 1.028646 0.553899 0.040 Uiso 1 1 calc R U . . .
C47 C 0.39798(11) 0.47744(12) 0.81644(9) 0.0347(4) Uani 1 1 d . . . . .
H47 H 0.381884 0.446671 0.848186 0.042 Uiso 1 1 calc R U . . .
C48 C 0.35593(11) 0.54681(11) 0.79565(9) 0.0339(4) Uani 1 1 d . . . . .
H48 H 0.311840 0.563939 0.813104 0.041 Uiso 1 1 calc R U . . .
C43 C 0.51065(11) 0.37809(11) 0.81888(9) 0.0333(4) Uani 1 1 d . . . . .
C59 C 0.25843(12) 0.92581(11) 0.59206(9) 0.0336(4) Uani 1 1 d . . . . .
H59 H 0.206245 0.903015 0.593543 0.040 Uiso 1 1 calc R U . . .
C19 C 0.02515(11) 0.49159(11) 0.25726(9) 0.0334(4) Uani 1 1 d . . . . .
C8 C 0.18857(12) 0.53873(11) 0.08112(9) 0.0351(4) Uani 1 1 d . . . . .
H8 H 0.212924 0.497771 0.062248 0.042 Uiso 1 1 calc R U . . .
C37 C 0.85971(12) 0.66730(11) 0.86973(9) 0.0371(4) Uani 1 1 d . . . . .
H37 H 0.891720 0.643441 0.844141 0.044 Uiso 1 1 calc R U . . .
C44 C 0.64055(12) 0.30593(11) 0.86054(10) 0.0368(4) Uani 1 1 d . . . . .
H44 H 0.700746 0.304431 0.869893 0.044 Uiso 1 1 calc R U . . .
C6 C 0.23644(13) 0.71163(11) -0.07246(9) 0.0361(4) Uani 1 1 d . . . . .
C42 C 0.46956(12) 0.31273(12) 0.83470(10) 0.0399(4) Uani 1 1 d . . . . .
H42 H 0.409549 0.312838 0.826760 0.048 Uiso 1 1 calc R U . . .
C41 C 0.51704(13) 0.24781(12) 0.86203(11) 0.0431(5) Uani 1 1 d . . . . .
H41 H 0.487565 0.203747 0.871834 0.052 Uiso 1 1 calc R U . . .
C40 C 0.73169(13) 0.72122(12) 0.88167(10) 0.0408(4) Uani 1 1 d . . . . .
H40 H 0.673542 0.735801 0.864782 0.049 Uiso 1 1 calc R U . . .
C23 C -0.07032(12) 0.58783(13) 0.27963(9) 0.0406(4) Uani 1 1 d . . . . .
H23 H -0.083646 0.640447 0.287265 0.049 Uiso 1 1 calc R U . . .
C38 C 0.89789(14) 0.68424(13) 0.93546(10) 0.0430(5) Uani 1 1 d . . . . .
H38 H 0.956399 0.671550 0.953616 0.052 Uiso 1 1 calc R U . . .
C2 C 0.11659(15) 0.77239(12) -0.15135(10) 0.0434(5) Uani 1 1 d . . . . .
H2 H 0.057113 0.776651 -0.172137 0.052 Uiso 1 1 calc R U . . .
C20 C -0.02970(13) 0.43086(13) 0.25764(11) 0.0450(5) Uani 1 1 d . . . . .
H20 H -0.015955 0.378289 0.250268 0.054 Uiso 1 1 calc R U . . .
C39 C 0.77602(14) 0.73530(14) 0.94730(10) 0.0479(5) Uani 1 1 d . . . . .
H39 H 0.746095 0.759388 0.974309 0.057 Uiso 1 1 calc R U . . .
C5 C 0.29395(15) 0.75834(12) -0.09063(11) 0.0459(5) Uani 1 1 d . . . . .
H5 H 0.353480 0.753155 -0.070446 0.055 Uiso 1 1 calc R U . . .
C22 C -0.12653(13) 0.52664(15) 0.28029(12) 0.0519(5) Uani 1 1 d . . . . .
H22 H -0.179309 0.537782 0.288351 0.062 Uiso 1 1 calc R U . . .
C3 C 0.17497(17) 0.82038(13) -0.16952(11) 0.0513(5) Uani 1 1 d . . . . .
H3 H 0.154583 0.858491 -0.203054 0.062 Uiso 1 1 calc R U . . .
C4 C 0.26129(17) 0.81378(13) -0.14002(12) 0.0540(5) Uani 1 1 d . . . . .
H4 H 0.299228 0.847432 -0.153442 0.065 Uiso 1 1 calc R U . . .
B2 B 0.13157(13) 0.56945(12) 0.24402(10) 0.0302(4) Uani 1 1 d . . . . .
B1 B 0.17038(13) 0.61956(13) -0.02757(11) 0.0333(4) Uani 1 1 d . . . . .
C21 C -0.10667(14) 0.45032(16) 0.26941(13) 0.0573(6) Uani 1 1 d . . . . .
H21 H -0.146294 0.409978 0.269944 0.069 Uiso 1 1 calc R U . . .
C68 C 0.1476(4) 0.5881(3) 0.5297(3) 0.0826(4) Uani 0.3333 1 d DG U P A 1
C63 C 0.2069(4) 0.5300(4) 0.5565(3) 0.0824(4) Uani 0.3333 1 d DG U P A 1
H63 H 0.253257 0.540735 0.594360 0.099 Uiso 0.3333 1 calc R U P A 1
C64 C 0.1983(5) 0.4561(4) 0.5278(4) 0.0826(4) Uani 0.3333 1 d DG U P A 1
H64 H 0.238797 0.416363 0.546090 0.099 Uiso 0.3333 1 calc R U P A 1
C65 C 0.1304(5) 0.4403(3) 0.4724(5) 0.0827(4) Uani 0.3333 1 d DG U P A 1
H65 H 0.124565 0.389798 0.452782 0.099 Uiso 0.3333 1 calc R U P A 1
C66 C 0.0712(5) 0.4984(4) 0.4456(4) 0.0826(4) Uani 0.3333 1 d DG U P A 1
H66 H 0.024793 0.487606 0.407743 0.099 Uiso 0.3333 1 calc R U P A 1
C67 C 0.0798(5) 0.5723(4) 0.4743(4) 0.0826(4) Uani 0.3333 1 d DG U P A 1
C70 C 0.1586(5) 0.6660(4) 0.5659(4) 0.0826(4) Uani 0.3333 1 d D U P A 1
H70A H 0.128579 0.664431 0.599626 0.124 Uiso 0.3333 1 calc R U P A 1
H70B H 0.135120 0.708045 0.534466 0.124 Uiso 0.3333 1 calc R U P A 1
H70C H 0.219329 0.675632 0.586982 0.124 Uiso 0.3333 1 calc R U P A 1
C71 C 0.2456(4) 0.5117(4) 0.5857(3) 0.0398(5) Uani 0.3333 1 d . U P B 2
H71A H 0.221685 0.469428 0.606130 0.060 Uiso 0.3333 1 calc R U P B 2
H71B H 0.277964 0.547510 0.620029 0.060 Uiso 0.3333 1 calc R U P B 2
H71C H 0.283323 0.489448 0.562126 0.060 Uiso 0.3333 1 calc R U P B 2
C72 C 0.1734(3) 0.5564(2) 0.5374(2) 0.04209(13) Uani 0.3333 1 d DG U P B 2
C77 C 0.1138(3) 0.52178(18) 0.4843(2) 0.04209(13) Uani 0.3333 1 d DG U P B 2
C76 C 0.0496(2) 0.5668(2) 0.44308(18) 0.0423(2) Uani 0.3333 1 d G U P B 2
H76 H 0.008783 0.543168 0.406838 0.051 Uiso 0.3333 1 calc R U P B 2
C75 C 0.0450(3) 0.6465(2) 0.4549(2) 0.04209(13) Uani 0.3333 1 d DG U P B 2
H75 H 0.001105 0.677330 0.426666 0.051 Uiso 0.3333 1 calc R U P B 2
C74 C 0.1047(3) 0.68117(19) 0.5079(2) 0.04209(13) Uani 0.3333 1 d DG U P B 2
H74 H 0.101543 0.735636 0.515943 0.051 Uiso 0.3333 1 calc R U P B 2
C73 C 0.1689(2) 0.6361(2) 0.54915(18) 0.04209(13) Uani 0.3333 1 d DG U P B 2
H73 H 0.209654 0.659778 0.585396 0.051 Uiso 0.3333 1 calc R U P B 2
C78 C 0.1138(5) 0.4395(4) 0.4673(4) 0.04209(13) Uani 0.3333 1 d D U P B 2
H78A H 0.161420 0.428840 0.449455 0.063 Uiso 0.3333 1 calc R U P B 2
H78B H 0.060082 0.426406 0.434181 0.063 Uiso 0.3333 1 calc R U P B 2
H78C H 0.119902 0.407572 0.506867 0.063 Uiso 0.3333 1 calc R U P B 2
C69 C 0.0085(5) 0.6306(5) 0.4434(4) 0.0826(4) Uani 0.3333 1 d D U P A 1
H69A H 0.006253 0.670623 0.476007 0.124 Uiso 0.3333 1 calc R U P A 1
H69B H -0.046108 0.602902 0.429326 0.124 Uiso 0.3333 1 calc R U P A 1
H69C H 0.019663 0.655623 0.405179 0.124 Uiso 0.3333 1 calc R U P A 1
C70A C 0.2027(6) 0.6085(5) 0.5836(4) 0.110(3) Uani 0.3333 1 d D U P C 3
H70D H 0.253934 0.582036 0.610585 0.165 Uiso 0.3333 1 calc R U P C 3
H70E H 0.166674 0.623277 0.611265 0.165 Uiso 0.3333 1 calc R U P C 3
H70F H 0.219055 0.655634 0.563809 0.165 Uiso 0.3333 1 calc R U P C 3
C68A C 0.1563(7) 0.5566(6) 0.5322(5) 0.0926(19) Uani 0.3333 1 d D U P C 3
C63A C 0.1865(7) 0.4779(5) 0.5307(5) 0.0865(18) Uani 0.3333 1 d D U P C 3
H63A H 0.232942 0.464115 0.567719 0.104 Uiso 0.3333 1 calc R U P C 3
C64A C 0.1632(7) 0.4262(6) 0.4907(6) 0.089(2) Uani 0.3333 1 d D U P C 3
H64A H 0.193558 0.378218 0.494823 0.107 Uiso 0.3333 1 calc R U P C 3
C65A C 0.0857(7) 0.4399(6) 0.4350(6) 0.093(2) Uani 0.3333 1 d D U P C 3
H65A H 0.064216 0.401037 0.402330 0.112 Uiso 0.3333 1 calc R U P C 3
C66A C 0.0476(7) 0.5090(5) 0.4326(5) 0.0832(19) Uani 0.3333 1 d D U P C 3
H66A H -0.004824 0.517796 0.399579 0.100 Uiso 0.3333 1 calc R U P C 3
C67A C 0.0851(6) 0.5739(6) 0.4806(5) 0.0665(16) Uani 0.3333 1 d D U P C 3
C69A C 0.0446(9) 0.6469(6) 0.4680(7) 0.143(5) Uani 0.3333 1 d D U P C 3
H69D H -0.010335 0.644223 0.477418 0.215 Uiso 0.3333 1 calc R U P C 3
H69E H 0.035399 0.660830 0.421614 0.215 Uiso 0.3333 1 calc R U P C 3
H69F H 0.080452 0.686695 0.496197 0.215 Uiso 0.3333 1 calc R U P C 3

loop_
_atom_site_aniso_label
_atom_site_aniso_U_11
_atom_site_aniso_U_22
_atom_site_aniso_U_33
_atom_site_aniso_U_23
_atom_site_aniso_U_13
_atom_site_aniso_U_12
O4 0.0281(6) 0.0321(6) 0.0356(7) 0.0019(5) 0.0080(5) -0.0016(5)
O3 0.0298(6) 0.0354(7) 0.0360(7) 0.0003(5) 0.0095(5) 0.0018(5)
O2 0.0377(7) 0.0389(7) 0.0313(7) 0.0032(5) 0.0062(5) 0.0014(5)
O1 0.0372(7) 0.0345(7) 0.0370(7) 0.0018(5) 0.0072(6) -0.0050(5)
N9 0.0229(6) 0.0355(8) 0.0250(7) 0.0013(6) 0.0082(5) 0.0003(6)
N7 0.0244(7) 0.0347(8) 0.0279(7) 0.0031(6) 0.0103(6) 0.0021(6)
N1 0.0301(7) 0.0353(8) 0.0245(7) -0.0014(6) 0.0047(6) 0.0021(6)
N39 0.0271(7) 0.0283(7) 0.0277(7) 0.0010(6) 0.0072(6) -0.0003(6)
N69 0.0358(8) 0.0381(9) 0.0492(10) 0.0023(7) 0.0137(7) 0.0037(7)
C27 0.0255(8) 0.0230(8) 0.0289(8) 0.0006(6) 0.0081(6) 0.0011(6)
C30 0.0267(8) 0.0225(8) 0.0283(8) 0.0013(6) 0.0077(6) 0.0015(6)
C24 0.0268(8) 0.0254(8) 0.0275(8) 0.0013(7) 0.0068(6) 0.0004(7)
N56 0.0523(9) 0.0518(11) 0.0349(9) -0.0034(8) 0.0072(7) -0.0162(8)
C35 0.0242(8) 0.0240(8) 0.0290(8) 0.0015(7) 0.0063(6) 0.0020(6)
C56 0.0232(8) 0.0336(8) 0.0250(8) -0.0017(6) 0.0050(6) -0.0004(6)
C12 0.0279(9) 0.0272(8) 0.0311(8) 0.0023(7) 0.0020(7) -0.0037(7)
C52 0.0237(8) 0.0355(9) 0.0263(8) -0.0009(7) 0.0059(6) -0.0019(7)
C28 0.0269(8) 0.0247(8) 0.0256(7) 0.0015(6) 0.0077(6) 0.0014(6)
C57 0.0245(8) 0.0356(9) 0.0251(8) -0.0006(7) 0.0066(7) -0.0014(7)
C51 0.0247(8) 0.0353(9) 0.0250(8) 0.0008(7) 0.0063(6) -0.0024(7)
C10 0.0225(8) 0.0302(8) 0.0299(8) -0.0003(6) 0.0029(7) -0.0031(6)
C34 0.0300(8) 0.0289(9) 0.0276(8) 0.0012(7) 0.0092(7) 0.0012(7)
C15 0.0277(8) 0.0262(8) 0.0278(8) -0.0011(6) 0.0081(6) 0.0012(7)
C29 0.0248(8) 0.0281(9) 0.0295(8) 0.0026(7) 0.0077(6) 0.0002(7)
C58 0.0283(8) 0.0349(9) 0.0238(8) -0.0029(7) 0.0067(7) 0.0011(7)
C33 0.0306(8) 0.0263(9) 0.0296(8) 0.0002(7) 0.0064(7) 0.0016(7)
C31 0.0267(8) 0.0279(9) 0.0320(8) 0.0000(7) 0.0094(7) 0.0006(7)
C26 0.0271(8) 0.0287(9) 0.0308(8) -0.0003(7) 0.0108(6) -0.0007(7)
C11 0.0250(8) 0.0281(9) 0.0327(8) -0.0011(7) 0.0047(7) -0.0025(7)
C13 0.0305(8) 0.0326(9) 0.0285(8) 0.0023(7) 0.0093(7) -0.0016(7)
C49 0.0240(8) 0.0363(9) 0.0276(8) 0.0002(7) 0.0057(7) -0.0012(7)
C46 0.0252(8) 0.0376(10) 0.0321(9) 0.0033(7) 0.0071(7) -0.0024(7)
C32 0.0252(8) 0.0305(9) 0.0334(8) -0.0011(7) 0.0059(7) -0.0016(7)
C17 0.0283(8) 0.0337(9) 0.0306(8) 0.0027(7) 0.0091(7) -0.0026(7)
C55 0.0251(8) 0.0343(9) 0.0252(8) -0.0021(7) 0.0045(6) -0.0014(7)
C14 0.0284(8) 0.0333(9) 0.0291(8) 0.0005(7) 0.0087(6) -0.0025(7)
C16 0.0302(8) 0.0339(9) 0.0280(8) 0.0033(7) 0.0081(7) -0.0015(7)
C61 0.0262(8) 0.0367(9) 0.0282(9) 0.0015(7) 0.0043(7) 0.0028(7)
C53 0.0269(8) 0.0374(9) 0.0321(9) -0.0019(7) 0.0116(7) -0.0015(7)
C25 0.0298(8) 0.0298(9) 0.0269(8) 0.0003(7) 0.0097(6) 0.0000(7)
C50 0.0245(8) 0.0364(9) 0.0308(9) 0.0009(7) 0.0081(7) -0.0006(7)
C9 0.0373(10) 0.0298(9) 0.0320(9) 0.0032(7) 0.0063(7) 0.0040(7)
C54 0.0265(8) 0.0354(9) 0.0348(9) -0.0021(7) 0.0101(7) 0.0018(7)
C62 0.0279(8) 0.0375(9) 0.0305(9) 0.0020(7) 0.0046(7) -0.0003(7)
C1 0.0482(10) 0.0312(9) 0.0294(9) -0.0028(7) 0.0141(7) 0.0009(8)
C18 0.0274(8) 0.0437(9) 0.0248(8) 0.0035(7) 0.0042(7) -0.0003(7)
C36 0.0352(9) 0.0316(9) 0.0296(8) 0.0008(7) 0.0072(7) -0.0065(7)
C7 0.0274(9) 0.0308(9) 0.0308(9) -0.0012(7) 0.0017(7) -0.0044(7)
C45 0.0298(8) 0.0366(9) 0.0372(10) -0.0010(8) 0.0119(7) -0.0024(7)
C60 0.0298(8) 0.0379(9) 0.0324(9) -0.0010(7) 0.0081(7) 0.0052(7)
C47 0.0277(9) 0.0427(10) 0.0350(10) 0.0082(8) 0.0112(7) -0.0017(7)
C48 0.0273(9) 0.0416(10) 0.0346(9) 0.0032(7) 0.0119(7) -0.0005(7)
C43 0.0293(8) 0.0383(9) 0.0327(9) 0.0022(7) 0.0099(7) -0.0009(7)
C59 0.0286(9) 0.0393(9) 0.0339(9) 0.0011(7) 0.0107(7) 0.0031(7)
C19 0.0271(8) 0.0415(9) 0.0290(9) 0.0047(7) 0.0039(7) -0.0002(7)
C8 0.0413(10) 0.0312(9) 0.0317(9) -0.0012(7) 0.0090(8) 0.0041(8)
C37 0.0361(9) 0.0369(10) 0.0343(9) 0.0008(8) 0.0041(7) -0.0031(8)
C44 0.0293(9) 0.0377(9) 0.0429(11) -0.0031(8) 0.0098(8) 0.0015(7)
C6 0.0469(9) 0.0295(9) 0.0330(9) -0.0021(7) 0.0134(8) -0.0016(8)
C42 0.0293(9) 0.0414(10) 0.0512(12) 0.0071(9) 0.0152(8) 0.0004(7)
C41 0.0369(9) 0.0381(10) 0.0568(13) 0.0081(9) 0.0178(9) 0.0010(8)
C40 0.0390(10) 0.0471(12) 0.0361(9) -0.0065(8) 0.0109(8) -0.0078(9)
C23 0.0318(9) 0.0562(12) 0.0329(10) 0.0033(9) 0.0078(8) 0.0063(8)
C38 0.0449(11) 0.0448(11) 0.0334(9) 0.0024(8) 0.0019(8) -0.0081(9)
C2 0.0602(13) 0.0385(11) 0.0320(10) 0.0003(8) 0.0142(9) 0.0104(9)
C20 0.0345(10) 0.0449(11) 0.0531(12) 0.0063(10) 0.0087(9) -0.0059(8)
C39 0.0524(11) 0.0565(13) 0.0363(10) -0.0105(9) 0.0155(8) -0.0144(10)
C5 0.0542(12) 0.0392(11) 0.0499(12) -0.0067(8) 0.0239(10) -0.0073(9)
C22 0.0307(10) 0.0730(13) 0.0547(13) 0.0075(11) 0.0168(10) -0.0002(9)
C3 0.0820(13) 0.0381(11) 0.0398(11) 0.0060(9) 0.0270(10) 0.0054(10)
C4 0.0783(13) 0.0411(12) 0.0523(13) 0.0012(9) 0.0340(11) -0.0059(11)
B2 0.0266(9) 0.0310(9) 0.0310(9) -0.0003(8) 0.0053(7) -0.0009(7)
B1 0.0317(10) 0.0327(11) 0.0323(10) 0.0011(8) 0.0043(8) -0.0012(8)
C21 0.0349(11) 0.0641(13) 0.0731(16) 0.0105(12) 0.0162(10) -0.0094(10)
C68 0.0864(6) 0.0937(6) 0.0903(6) 0.0239(6) 0.0615(6) 0.0169(6)
C63 0.0863(7) 0.0937(7) 0.0903(7) 0.0241(7) 0.0619(6) 0.0170(7)
C64 0.0865(7) 0.0937(7) 0.0904(7) 0.0243(7) 0.0618(7) 0.0170(7)
C65 0.0866(7) 0.0937(7) 0.0906(7) 0.0243(7) 0.0616(7) 0.0170(7)
C66 0.0866(7) 0.0936(7) 0.0905(7) 0.0242(7) 0.0617(6) 0.0171(7)
C67 0.0865(6) 0.0936(6) 0.0904(6) 0.0241(6) 0.0613(6) 0.0170(6)
C70 0.0864(6) 0.0937(6) 0.0903(6) 0.0239(6) 0.0615(6) 0.0169(6)
C71 0.0364(8) 0.0521(8) 0.0327(8) 0.0062(8) 0.0127(8) -0.0002(8)
C72 0.0386(2) 0.0529(2) 0.0349(2) 0.0044(2) 0.0109(2) 0.0009(2)
C77 0.0386(2) 0.0529(2) 0.0349(2) 0.0044(2) 0.0109(2) 0.0009(2)
C76 0.0387(4) 0.0530(4) 0.0351(4) 0.0044(4) 0.0108(4) 0.0011(4)
C75 0.0386(2) 0.0529(2) 0.0349(2) 0.0044(2) 0.0109(2) 0.0009(2)
C74 0.0386(2) 0.0529(2) 0.0349(2) 0.0044(2) 0.0109(2) 0.0009(2)
C73 0.0386(2) 0.0529(2) 0.0349(2) 0.0044(2) 0.0109(2) 0.0009(2)
C78 0.0386(2) 0.0529(2) 0.0349(2) 0.0044(2) 0.0109(2) 0.0009(2)
C69 0.0865(6) 0.0936(6) 0.0904(6) 0.0241(6) 0.0613(6) 0.0170(6)
C70A 0.120(7) 0.137(7) 0.074(5) -0.018(5) 0.030(5) -0.081(6)
C68A 0.098(4) 0.114(4) 0.085(3) 0.024(3) 0.057(3) -0.001(4)
C63A 0.086(4) 0.104(4) 0.092(3) 0.051(3) 0.061(3) 0.019(3)
C64A 0.091(4) 0.098(4) 0.095(4) 0.041(4) 0.054(3) 0.012(4)
C65A 0.115(5) 0.098(4) 0.081(4) 0.023(4) 0.052(4) -0.013(4)
C66A 0.084(4) 0.106(4) 0.073(4) 0.035(4) 0.043(3) 0.015(4)
C67A 0.075(3) 0.081(4) 0.063(3) 0.023(3) 0.051(3) 0.013(3)
C69A 0.134(9) 0.141(9) 0.154(10) 0.028(8) 0.042(8) 0.033(8)

loop_
_atom_type_symbol
_atom_type_description
_atom_type_scat_dispersion_real
_atom_type_scat_dispersion_imag
_atom_type_scat_source
C C 0.0181 0.0091 'International Tables Vol C Tables 4.2.6.8 and 6.1.1.4'
H H 0.0000 0.0000 'International Tables Vol C Tables 4.2.6.8 and 6.1.1.4'
B B 0.0090 0.0039 'International Tables Vol C Tables 4.2.6.8 and 6.1.1.4'
N N 0.0311 0.0180 'International Tables Vol C Tables 4.2.6.8 and 6.1.1.4'
O O 0.0492 0.0322 'International Tables Vol C Tables 4.2.6.8 and 6.1.1.4'

loop_
_geom_angle_atom_site_label_1
_geom_angle_atom_site_label_2
_geom_angle_atom_site_label_3
_geom_angle
_geom_angle_site_symmetry_1
_geom_angle_site_symmetry_3
_geom_angle_publ_flag
C19 O4 B2 106.02(14) . . ?
C18 O3 B2 105.76(14) . . ?
C1 O2 B1 105.41(15) . . ?
C6 O1 B1 106.10(14) . . ?
N7 N9 C35 124.71(14) . . ?
N7 N9 C28 124.33(14) . . ?
C28 N9 C35 109.65(13) . . ?
N9 N7 C56 124.90(14) . . ?
N9 N7 C51 123.89(14) . . ?
C51 N7 C56 109.68(14) . . ?
C62 N1 B1 119.40(15) . 2 ?
C60 N1 C62 118.69(16) . . ?
C60 N1 B1 121.72(15) . 2 ?
C13 N39 C17 118.51(15) . . ?
C13 N39 B2 122.91(14) . . ?
C17 N39 B2 118.55(14) . . ?
C41 N69 C44 115.88(17) . . ?
C28 C27 C30 107.31(15) . . ?
C26 C27 C30 133.95(16) . . ?
C26 C27 C28 118.67(15) . . ?
C35 C30 C27 107.30(14) . . ?
C31 C30 C27 133.89(16) . . ?
C31 C30 C35 118.77(16) . . ?
C29 C24 C15 119.41(15) . . ?
C29 C24 C25 120.08(16) . . ?
C25 C24 C15 120.46(15) . . ?
C38 N56 C39 116.14(18) . . ?
N9 C35 C30 107.71(14) . . ?
C34 C35 N9 129.29(16) . . ?
C34 C35 C30 123.01(16) . . ?
N7 C56 C52 107.97(15) . . ?
C57 C56 N7 128.82(16) . . ?
C57 C56 C52 123.21(16) . . ?
C11 C12 H12 119.1 . . ?
C11 C12 C7 121.71(17) . . ?
C7 C12 H12 119.1 . . ?
C56 C52 C49 107.14(15) . . ?
C53 C52 C56 118.93(16) . . ?
C53 C52 C49 133.92(17) . . ?
N9 C28 C27 107.89(14) . . ?
C29 C28 N9 128.97(16) . . ?
C29 C28 C27 123.07(16) . . ?
C56 C57 H57 121.5 . . ?
C56 C57 C55 117.04(16) . . ?
C55 C57 H57 121.5 . . ?
N7 C51 C49 108.05(15) . . ?
C50 C51 N7 128.92(16) . . ?
C50 C51 C49 123.02(16) . . ?
C11 C10 B2 123.88(16) . . ?
C9 C10 C11 116.82(16) . . ?
C9 C10 B2 118.90(16) . . ?
C35 C34 H34 121.2 . . ?
C35 C34 C33 117.53(16) . . ?
C33 C34 H34 121.2 . . ?
C14 C15 C24 121.79(15) . . ?
C16 C15 C24 121.71(16) . . ?
C16 C15 C14 116.49(16) . . ?
C24 C29 H29 121.2 . . ?
C28 C29 C24 117.51(16) . . ?
C28 C29 H29 121.2 . . ?
C61 C58 C55 121.11(16) . . ?
C61 C58 C59 116.91(17) . . ?
C59 C58 C55 121.92(16) . . ?
C34 C33 C32 119.62(16) . . ?
C34 C33 C36 120.43(16) . . ?
C32 C33 C36 119.95(16) . . ?
C30 C31 H31 120.6 . . ?
C32 C31 C30 118.89(16) . . ?
C32 C31 H31 120.6 . . ?
C27 C26 H26 120.5 . . ?
C25 C26 C27 118.98(16) . . ?
C25 C26 H26 120.5 . . ?
C12 C11 C10 121.23(17) . . ?
C12 C11 H11 119.4 . . ?
C10 C11 H11 119.4 . . ?
N39 C13 H13 118.9 . . ?
N39 C13 C14 122.18(16) . . ?
C14 C13 H13 118.9 . . ?
C51 C49 C52 107.00(15) . . ?
C48 C49 C52 134.25(17) . . ?
C48 C49 C51 118.72(17) . . ?
C50 C46 C47 120.05(17) . . ?
C50 C46 C43 120.29(16) . . ?
C47 C46 C43 119.62(16) . . ?
C33 C32 H32 118.9 . . ?
C31 C32 C33 122.16(16) . . ?
C31 C32 H32 118.9 . . ?
N39 C17 H17 118.9 . . ?
N39 C17 C16 122.12(16) . . ?
C16 C17 H17 118.9 . . ?
C57 C55 C58 119.76(16) . . ?
C57 C55 C54 120.39(17) . . ?
C54 C55 C58 119.68(16) . . ?
C15 C14 H14 119.8 . . ?
C13 C14 C15 120.31(16) . . ?
C13 C14 H14 119.8 . . ?
C15 C16 H16 119.8 . . ?
C17 C16 C15 120.37(16) . . ?
C17 C16 H16 119.8 . . ?
C58 C61 H61 119.9 . . ?
C62 C61 C58 120.19(17) . . ?
C62 C61 H61 119.9 . . ?
C52 C53 H53 120.7 . . ?
C54 C53 C52 118.51(17) . . ?
C54 C53 H53 120.7 . . ?
C24 C25 H25 119.2 . . ?
C26 C25 C24 121.68(16) . . ?
C26 C25 H25 119.2 . . ?
C51 C50 C46 117.36(17) . . ?
C51 C50 H50 121.3 . . ?
C46 C50 H50 121.3 . . ?
C10 C9 H9 119.1 . . ?
C8 C9 C10 121.80(17) . . ?
C8 C9 H9 119.1 . . ?
C55 C54 H54 119.1 . . ?
C53 C54 C55 121.88(17) . . ?
C53 C54 H54 119.1 . . ?
N1 C62 C61 121.94(17) . . ?
N1 C62 H62 119.0 . . ?
C61 C62 H62 119.0 . . ?
O2 C1 C6 111.12(16) . . ?
O2 C1 C2 127.80(19) . . ?
C2 C1 C6 121.05(19) . . ?
O3 C18 C19 111.26(16) . . ?
O3 C18 C23 127.48(18) . . ?
C23 C18 C19 121.24(18) . . ?
C37 C36 C33 121.49(17) . . ?
C40 C36 C33 121.94(17) . . ?
C40 C36 C37 116.57(17) . . ?
C12 C7 C8 116.79(17) . . ?
C12 C7 B1 120.58(16) . . ?
C8 C7 B1 122.35(17) . . ?
C43 C45 H45 120.2 . . ?
C44 C45 H45 120.2 . . ?
C44 C45 C43 119.69(18) . . ?
N1 C60 H60 118.9 . . ?
N1 C60 C59 122.28(17) . . ?
C59 C60 H60 118.9 . . ?
C46 C47 H47 119.1 . . ?
C48 C47 C46 121.89(17) . . ?
C48 C47 H47 119.1 . . ?
C49 C48 H48 120.5 . . ?
C47 C48 C49 118.93(17) . . ?
C47 C48 H48 120.5 . . ?
C45 C43 C46 121.14(17) . . ?
C45 C43 C42 116.61(17) . . ?
C42 C43 C46 122.20(16) . . ?
C58 C59 H59 120.0 . . ?
C60 C59 C58 119.96(17) . . ?
C60 C59 H59 120.0 . . ?
O4 C19 C18 110.67(16) . . ?
O4 C19 C20 127.27(18) . . ?
C20 C19 C18 122.04(18) . . ?
C9 C8 C7 121.61(18) . . ?
C9 C8 H8 119.2 . . ?
C7 C8 H8 119.2 . . ?
C36 C37 H37 120.1 . . ?
C38 C37 C36 119.8(2) . . ?
C38 C37 H37 120.1 . . ?
N69 C44 C45 124.09(17) . . ?
N69 C44 H44 118.0 . . ?
C45 C44 H44 118.0 . . ?
O1 C6 C1 110.50(16) . . ?
O1 C6 C5 127.53(19) . . ?
C5 C6 C1 121.96(19) . . ?
C43 C42 H42 120.3 . . ?
C41 C42 C43 119.32(18) . . ?
C41 C42 H42 120.3 . . ?
N69 C41 C42 124.40(19) . . ?
N69 C41 H41 117.8 . . ?
C42 C41 H41 117.8 . . ?
C36 C40 H40 120.5 . . ?
C39 C40 C36 119.0(2) . . ?
C39 C40 H40 120.5 . . ?
C18 C23 H23 121.4 . . ?
C18 C23 C22 117.3(2) . . ?
C22 C23 H23 121.4 . . ?
N56 C38 C37 124.1(2) . . ?
N56 C38 H38 118.0 . . ?
C37 C38 H38 118.0 . . ?
C1 C2 H2 121.5 . . ?
C1 C2 C3 117.1(2) . . ?
C3 C2 H2 121.5 . . ?
C19 C20 H20 121.6 . . ?
C19 C20 C21 116.7(2) . . ?
C21 C20 H20 121.6 . . ?
N56 C39 C40 124.4(2) . . ?
N56 C39 H39 117.8 . . ?
C40 C39 H39 117.8 . . ?
C6 C5 H5 121.4 . . ?
C6 C5 C4 117.3(2) . . ?
C4 C5 H5 121.4 . . ?
C23 C22 H22 119.5 . . ?
C21 C22 C23 121.1(2) . . ?
C21 C22 H22 119.5 . . ?
C2 C3 H3 119.2 . . ?
C4 C3 C2 121.6(2) . . ?
C4 C3 H3 119.2 . . ?
C5 C4 H4 119.5 . . ?
C3 C4 C5 121.0(2) . . ?
C3 C4 H4 119.5 . . ?
O4 B2 N39 105.79(14) . . ?
O4 B2 C10 111.07(15) . . ?
O3 B2 O4 105.92(14) . . ?
O3 B2 N39 106.82(14) . . ?
O3 B2 C10 116.03(15) . . ?
C10 B2 N39 110.59(14) . . ?
O2 B1 O1 106.03(15) . . ?
O2 B1 N1 106.85(14) . 2_545 ?
O2 B1 C7 116.06(16) . . ?
O1 B1 N1 106.10(15) . 2_545 ?
O1 B1 C7 113.11(15) . . ?
C7 B1 N1 108.09(15) . 2_545 ?
C20 C21 H21 119.2 . . ?
C22 C21 C20 121.6(2) . . ?
C22 C21 H21 119.2 . . ?
C63 C68 C67 120.0 . . ?
C63 C68 C70 116.92(10) . . ?
C67 C68 C70 123.00(11) . . ?
C68 C63 H63 120.0 . . ?
C68 C63 C64 120.0 . . ?
C64 C63 H63 120.0 . . ?
C63 C64 H64 120.0 . . ?
C63 C64 C65 120.0 . . ?
C65 C64 H64 120.0 . . ?
C64 C65 H65 120.0 . . ?
C66 C65 C64 120.0 . . ?
C66 C65 H65 120.0 . . ?
C65 C66 H66 120.0 . . ?
C67 C66 C65 120.0 . . ?
C67 C66 H66 120.0 . . ?
C68 C67 C69 124.04(10) . . ?
C66 C67 C68 120.0 . . ?
C66 C67 C69 115.87(11) . . ?
C68 C70 H70A 109.5 . . ?
C68 C70 H70B 109.5 . . ?
C68 C70 H70C 109.5 . . ?
H70A C70 H70B 109.5 . . ?
H70A C70 H70C 109.5 . . ?
H70B C70 H70C 109.5 . . ?
H71A C71 H71B 109.5 . . ?
H71A C71 H71C 109.5 . . ?
H71B C71 H71C 109.5 . . ?
C72 C71 H71A 109.5 . . ?
C72 C71 H71B 109.5 . . ?
C72 C71 H71C 109.5 . . ?
C77 C72 C71 123.8(4) . . ?
C77 C72 C73 120.0 . . ?
C73 C72 C71 116.2(4) . . ?
C72 C77 C76 120.0 . . ?
C72 C77 C78 124.2(4) . . ?
C76 C77 C78 115.8(4) . . ?
C77 C76 H76 120.0 . . ?
C77 C76 C75 120.0 . . ?
C75 C76 H76 120.0 . . ?
C76 C75 H75 120.0 . . ?
C74 C75 C76 120.0 . . ?
C74 C75 H75 120.0 . . ?
C75 C74 H74 120.0 . . ?
C73 C74 C75 120.0 . . ?
C73 C74 H74 120.0 . . ?
C72 C73 H73 120.0 . . ?
C74 C73 C72 120.0 . . ?
C74 C73 H73 120.0 . . ?
C77 C78 H78A 109.5 . . ?
C77 C78 H78B 109.5 . . ?
C77 C78 H78C 109.5 . . ?
H78A C78 H78B 109.5 . . ?
H78A C78 H78C 109.5 . . ?
H78B C78 H78C 109.5 . . ?
C67 C69 H69A 109.5 . . ?
C67 C69 H69B 109.5 . . ?
C67 C69 H69C 109.5 . . ?
H69A C69 H69B 109.5 . . ?
H69A C69 H69C 109.5 . . ?
H69B C69 H69C 109.5 . . ?
H70D C70A H70E 109.5 . . ?
H70D C70A H70F 109.5 . . ?
H70E C70A H70F 109.5 . . ?
C68A C70A H70D 109.5 . . ?
C68A C70A H70E 109.5 . . ?
C68A C70A H70F 109.5 . . ?
C63A C68A C70A 118.9(8) . . ?
C67A C68A C70A 127.4(9) . . ?
C67A C68A C63A 113.7(9) . . ?
C68A C63A H63A 114.4 . . ?
C64A C63A C68A 131.2(11) . . ?
C64A C63A H63A 114.4 . . ?
C63A C64A H64A 121.0 . . ?
C63A C64A C65A 117.9(11) . . ?
C65A C64A H64A 121.0 . . ?
C64A C65A H65A 121.4 . . ?
C66A C65A C64A 117.1(11) . . ?
C66A C65A H65A 121.4 . . ?
C65A C66A H66A 119.0 . . ?
C65A C66A C67A 122.1(9) . . ?
C67A C66A H66A 119.0 . . ?
C68A C67A C66A 117.5(8) . . ?
C68A C67A C69A 125.9(9) . . ?
C69A C67A C66A 116.6(7) . . ?
C67A C69A H69D 109.5 . . ?
C67A C69A H69E 109.5 . . ?
C67A C69A H69F 109.5 . . ?
H69D C69A H69E 109.5 . . ?
H69D C69A H69F 109.5 . . ?
H69E C69A H69F 109.5 . . ?

loop_
_geom_bond_atom_site_label_1
_geom_bond_atom_site_label_2
_geom_bond_distance
_geom_bond_site_symmetry_2
_geom_bond_publ_flag
O4 C19 1.360(2) . ?
O4 B2 1.489(2) . ?
O3 C18 1.369(2) . ?
O3 B2 1.475(2) . ?
O2 C1 1.370(2) . ?
O2 B1 1.475(2) . ?
O1 C6 1.361(2) . ?
O1 B1 1.479(2) . ?
N9 N7 1.3736(19) . ?
N9 C35 1.399(2) . ?
N9 C28 1.397(2) . ?
N7 C56 1.394(2) . ?
N7 C51 1.392(2) . ?
N1 C62 1.350(2) . ?
N1 C60 1.339(2) . ?
N1 B1 1.639(3) 2 ?
N39 C13 1.342(2) . ?
N39 C17 1.344(2) . ?
N39 B2 1.638(2) . ?
N69 C44 1.338(3) . ?
N69 C41 1.336(3) . ?
C27 C30 1.448(2) . ?
C27 C28 1.405(2) . ?
C27 C26 1.400(2) . ?
C30 C35 1.407(2) . ?
C30 C31 1.394(2) . ?
C24 C15 1.483(2) . ?
C24 C29 1.397(2) . ?
C24 C25 1.409(2) . ?
N56 C38 1.332(3) . ?
N56 C39 1.335(3) . ?
C35 C34 1.387(2) . ?
C56 C52 1.409(2) . ?
C56 C57 1.385(2) . ?
C12 H12 0.9500 . ?
C12 C11 1.394(3) . ?
C12 C7 1.394(3) . ?
C52 C49 1.450(3) . ?
C52 C53 1.397(3) . ?
C28 C29 1.383(2) . ?
C57 H57 0.9500 . ?
C57 C55 1.395(2) . ?
C51 C49 1.411(2) . ?
C51 C50 1.387(3) . ?
C10 C11 1.398(2) . ?
C10 C9 1.397(3) . ?
C10 B2 1.596(3) . ?
C34 H34 0.9500 . ?
C34 C33 1.399(2) . ?
C15 C14 1.398(2) . ?
C15 C16 1.398(2) . ?
C29 H29 0.9500 . ?
C58 C55 1.479(3) . ?
C58 C61 1.396(3) . ?
C58 C59 1.399(2) . ?
C33 C32 1.409(3) . ?
C33 C36 1.488(2) . ?
C31 H31 0.9500 . ?
C31 C32 1.377(2) . ?
C26 H26 0.9500 . ?
C26 C25 1.378(2) . ?
C11 H11 0.9500 . ?
C13 H13 0.9500 . ?
C13 C14 1.377(2) . ?
C49 C48 1.397(3) . ?
C46 C50 1.399(3) . ?
C46 C47 1.410(3) . ?
C46 C43 1.482(3) . ?
C32 H32 0.9500 . ?
C17 H17 0.9500 . ?
C17 C16 1.376(2) . ?
C55 C54 1.409(2) . ?
C14 H14 0.9500 . ?
C16 H16 0.9500 . ?
C61 H61 0.9500 . ?
C61 C62 1.371(3) . ?
C53 H53 0.9500 . ?
C53 C54 1.380(3) . ?
C25 H25 0.9500 . ?
C50 H50 0.9500 . ?
C9 H9 0.9500 . ?
C9 C8 1.381(3) . ?
C54 H54 0.9500 . ?
C62 H62 0.9500 . ?
C1 C6 1.389(3) . ?
C1 C2 1.385(3) . ?
C18 C19 1.389(3) . ?
C18 C23 1.378(3) . ?
C36 C37 1.397(3) . ?
C36 C40 1.395(3) . ?
C7 C8 1.398(3) . ?
C7 B1 1.599(3) . ?
C45 H45 0.9500 . ?
C45 C43 1.393(3) . ?
C45 C44 1.381(3) . ?
C60 H60 0.9500 . ?
C60 C59 1.373(3) . ?
C47 H47 0.9500 . ?
C47 C48 1.378(3) . ?
C48 H48 0.9500 . ?
C43 C42 1.395(3) . ?
C59 H59 0.9500 . ?
C19 C20 1.375(3) . ?
C8 H8 0.9500 . ?
C37 H37 0.9500 . ?
C37 C38 1.382(3) . ?
C44 H44 0.9500 . ?
C6 C5 1.374(3) . ?
C42 H42 0.9500 . ?
C42 C41 1.382(3) . ?
C41 H41 0.9500 . ?
C40 H40 0.9500 . ?
C40 C39 1.390(3) . ?
C23 H23 0.9500 . ?
C23 C22 1.397(3) . ?
C38 H38 0.9500 . ?
C2 H2 0.9500 . ?
C2 C3 1.398(3) . ?
C20 H20 0.9500 . ?
C20 C21 1.398(3) . ?
C39 H39 0.9500 . ?
C5 H5 0.9500 . ?
C5 C4 1.398(3) . ?
C22 H22 0.9500 . ?
C22 C21 1.380(4) . ?
C3 H3 0.9500 . ?
C3 C4 1.377(4) . ?
C4 H4 0.9500 . ?
C21 H21 0.9500 . ?
C68 C63 1.3900 . ?
C68 C67 1.3900 . ?
C68 C70 1.5204(10) . ?
C63 H63 0.9500 . ?
C63 C64 1.3900 . ?
C64 H64 0.9500 . ?
C64 C65 1.3900 . ?
C65 H65 0.9500 . ?
C65 C66 1.3900 . ?
C66 H66 0.9500 . ?
C66 C67 1.3900 . ?
C67 C69 1.5313(19) . ?
C70 H70A 0.9800 . ?
C70 H70B 0.9800 . ?
C70 H70C 0.9800 . ?
C71 H71A 0.9800 . ?
C71 H71B 0.9800 . ?
C71 H71C 0.9800 . ?
C71 C72 1.526(6) . ?
C72 C77 1.3900 . ?
C72 C73 1.3900 . ?
C77 C76 1.3900 . ?
C77 C78 1.452(8) . ?
C76 H76 0.9500 . ?
C76 C75 1.3900 . ?
C75 H75 0.9500 . ?
C75 C74 1.3900 . ?
C74 H74 0.9500 . ?
C74 C73 1.3900 . ?
C73 H73 0.9500 . ?
C78 H78A 0.9800 . ?
C78 H78B 0.9800 . ?
C78 H78C 0.9800 . ?
C69 H69A 0.9800 . ?
C69 H69B 0.9800 . ?
C69 H69C 0.9800 . ?
C70A H70D 0.9800 . ?
C70A H70E 0.9800 . ?
C70A H70F 0.9800 . ?
C70A C68A 1.438(10) . ?
C68A C63A 1.437(11) . ?
C68A C67A 1.380(11) . ?
C63A H63A 0.9500 . ?
C63A C64A 1.207(11) . ?
C64A H64A 0.9500 . ?
C64A C65A 1.481(12) . ?
C65A H65A 0.9500 . ?
C65A C66A 1.330(11) . ?
C66A H66A 0.9500 . ?
C66A C67A 1.511(10) . ?
C67A C69A 1.401(9) . ?
C69A H69D 0.9800 . ?
C69A H69E 0.9800 . ?
C69A H69F 0.9800 . ?

loop_
_geom_torsion_atom_site_label_1
_geom_torsion_atom_site_label_2
_geom_torsion_atom_site_label_3
_geom_torsion_atom_site_label_4
_geom_torsion
_geom_torsion_site_symmetry_1
_geom_torsion_site_symmetry_2
_geom_torsion_site_symmetry_3
_geom_torsion_site_symmetry_4
_geom_torsion_publ_flag
O4 C19 C20 C21 -179.33(19) . . . . ?
O3 C18 C19 O4 1.7(2) . . . . ?
O3 C18 C19 C20 -177.30(17) . . . . ?
O3 C18 C23 C22 177.21(18) . . . . ?
O2 C1 C6 O1 1.3(2) . . . . ?
O2 C1 C6 C5 -177.37(17) . . . . ?
O2 C1 C2 C3 176.56(18) . . . . ?
O1 C6 C5 C4 -178.16(19) . . . . ?
N9 N7 C56 C52 -170.39(15) . . . . ?
N9 N7 C56 C57 10.5(3) . . . . ?
N9 N7 C51 C49 170.16(15) . . . . ?
N9 N7 C51 C50 -8.5(3) . . . . ?
N9 C35 C34 C33 179.55(16) . . . . ?
N9 C28 C29 C24 177.23(16) . . . . ?
N7 N9 C35 C30 -171.36(15) . . . . ?
N7 N9 C35 C34 8.6(3) . . . . ?
N7 N9 C28 C27 170.59(15) . . . . ?
N7 N9 C28 C29 -6.5(3) . . . . ?
N7 C56 C52 C49 2.86(18) . . . . ?
N7 C56 C52 C53 -177.84(15) . . . . ?
N7 C56 C57 C55 179.09(16) . . . . ?
N7 C51 C49 C52 -1.85(19) . . . . ?
N7 C51 C49 C48 179.87(15) . . . . ?
N7 C51 C50 C46 179.06(17) . . . . ?
N1 C60 C59 C58 1.9(3) . . . . ?
N39 C13 C14 C15 -0.8(3) . . . . ?
N39 C17 C16 C15 -0.1(3) . . . . ?
C27 C30 C35 N9 3.19(18) . . . . ?
C27 C30 C35 C34 -176.79(16) . . . . ?
C27 C30 C31 C32 176.44(18) . . . . ?
C27 C28 C29 C24 0.5(3) . . . . ?
C27 C26 C25 C24 0.5(3) . . . . ?
C30 C27 C28 N9 -1.08(19) . . . . ?
C30 C27 C28 C29 176.21(16) . . . . ?
C30 C27 C26 C25 -175.88(18) . . . . ?
C30 C35 C34 C33 -0.5(3) . . . . ?
C30 C31 C32 C33 -0.1(3) . . . . ?
C24 C15 C14 C13 -178.94(16) . . . . ?
C24 C15 C16 C17 179.40(16) . . . . ?
C35 N9 N7 C56 91.3(2) . . . . ?
C35 N9 N7 C51 -73.1(2) . . . . ?
C35 N9 C28 C27 3.12(19) . . . . ?
C35 N9 C28 C29 -173.95(17) . . . . ?
C35 C30 C31 C32 -0.9(2) . . . . ?
C35 C34 C33 C32 -0.5(2) . . . . ?
C35 C34 C33 C36 179.79(16) . . . . ?
C56 N7 C51 C49 3.71(19) . . . . ?
C56 N7 C51 C50 -174.94(17) . . . . ?
C56 C52 C49 C51 -0.63(19) . . . . ?
C56 C52 C49 C48 177.3(2) . . . . ?
C56 C52 C53 C54 -1.1(3) . . . . ?
C56 C57 C55 C58 173.53(15) . . . . ?
C56 C57 C55 C54 -1.7(2) . . . . ?
C12 C7 C8 C9 0.2(3) . . . . ?
C12 C7 B1 O2 -34.3(2) . . . . ?
C12 C7 B1 O1 88.6(2) . . . . ?
C12 C7 B1 N1 -154.23(15) . . . 2_545 ?
C52 C56 C57 C55 0.1(3) . . . . ?
C52 C49 C48 C47 -176.96(19) . . . . ?
C52 C53 C54 C55 -0.4(3) . . . . ?
C28 N9 N7 C56 -74.3(2) . . . . ?
C28 N9 N7 C51 121.29(18) . . . . ?
C28 N9 C35 C30 -3.95(19) . . . . ?
C28 N9 C35 C34 176.03(17) . . . . ?
C28 C27 C30 C35 -1.31(19) . . . . ?
C28 C27 C30 C31 -178.84(18) . . . . ?
C28 C27 C26 C25 0.6(2) . . . . ?
C57 C56 C52 C49 -177.96(16) . . . . ?
C57 C56 C52 C53 1.3(3) . . . . ?
C57 C55 C54 C53 1.9(3) . . . . ?
C51 N7 C56 C52 -4.11(19) . . . . ?
C51 N7 C56 C57 176.77(17) . . . . ?
C51 C49 C48 C47 0.7(3) . . . . ?
C10 C9 C8 C7 1.4(3) . . . . ?
C34 C33 C32 C31 0.8(3) . . . . ?
C34 C33 C36 C37 149.43(18) . . . . ?
C34 C33 C36 C40 -31.1(3) . . . . ?
C15 C24 C29 C28 -176.86(15) . . . . ?
C15 C24 C25 C26 176.31(16) . . . . ?
C29 C24 C15 C14 151.47(17) . . . . ?
C29 C24 C15 C16 -27.6(2) . . . . ?
C29 C24 C25 C26 -1.1(3) . . . . ?
C58 C55 C54 C53 -173.32(16) . . . . ?
C58 C61 C62 N1 -0.2(3) . . . . ?
C33 C36 C37 C38 -179.66(18) . . . . ?
C33 C36 C40 C39 179.31(19) . . . . ?
C31 C30 C35 N9 -178.84(15) . . . . ?
C31 C30 C35 C34 1.2(3) . . . . ?
C26 C27 C30 C35 175.43(18) . . . . ?
C26 C27 C30 C31 -2.1(3) . . . . ?
C26 C27 C28 N9 -178.40(15) . . . . ?
C26 C27 C28 C29 -1.1(3) . . . . ?
C11 C12 C7 C8 -0.6(3) . . . . ?
C11 C12 C7 B1 -174.60(16) . . . . ?
C11 C10 C9 C8 -2.4(3) . . . . ?
C11 C10 B2 O4 133.86(17) . . . . ?
C11 C10 B2 O3 12.8(2) . . . . ?
C11 C10 B2 N39 -109.00(18) . . . . ?
C13 N39 C17 C16 -0.5(3) . . . . ?
C13 N39 B2 O4 138.04(16) . . . . ?
C13 N39 B2 O3 -109.42(18) . . . . ?
C13 N39 B2 C10 17.7(2) . . . . ?
C49 C52 C53 C54 177.93(18) . . . . ?
C49 C51 C50 C46 0.6(3) . . . . ?
C46 C47 C48 C49 0.6(3) . . . . ?
C46 C43 C42 C41 -177.49(19) . . . . ?
C32 C33 C36 C37 -30.3(3) . . . . ?
C32 C33 C36 C40 149.24(18) . . . . ?
C17 N39 C13 C14 1.0(3) . . . . ?
C17 N39 B2 O4 -44.0(2) . . . . ?
C17 N39 B2 O3 68.55(19) . . . . ?
C17 N39 B2 C10 -164.33(15) . . . . ?
C55 C58 C61 C62 -175.76(16) . . . . ?
C55 C58 C59 C60 174.92(16) . . . . ?
C14 C15 C16 C17 0.3(3) . . . . ?
C16 C15 C14 C13 0.2(3) . . . . ?
C61 C58 C55 C57 -33.8(2) . . . . ?
C61 C58 C55 C54 141.48(17) . . . . ?
C61 C58 C59 C60 -2.3(3) . . . . ?
C53 C52 C49 C51 -179.77(19) . . . . ?
C53 C52 C49 C48 -1.9(3) . . . . ?
C25 C24 C15 C14 -25.9(3) . . . . ?
C25 C24 C15 C16 155.02(17) . . . . ?
C25 C24 C29 C28 0.5(2) . . . . ?
C50 C51 C49 C52 176.90(16) . . . . ?
C50 C51 C49 C48 -1.4(3) . . . . ?
C50 C46 C47 C48 -1.4(3) . . . . ?
C50 C46 C43 C45 39.6(3) . . . . ?
C50 C46 C43 C42 -143.20(19) . . . . ?
C9 C10 C11 C12 2.0(2) . . . . ?
C9 C10 B2 O4 -38.6(2) . . . . ?
C9 C10 B2 O3 -159.63(16) . . . . ?
C9 C10 B2 N39 78.5(2) . . . . ?
C62 N1 C60 C59 -0.6(3) . . . . ?
C1 O2 B1 O1 9.09(19) . . . . ?
C1 O2 B1 N1 -103.78(16) . . . 2_545 ?
C1 O2 B1 C7 135.61(16) . . . . ?
C1 C6 C5 C4 0.3(3) . . . . ?
C1 C2 C3 C4 0.7(3) . . . . ?
C18 O3 B2 O4 -5.16(17) . . . . ?
C18 O3 B2 N39 -117.61(14) . . . . ?
C18 O3 B2 C10 118.57(16) . . . . ?
C18 C19 C20 C21 -0.5(3) . . . . ?
C18 C23 C22 C21 0.3(3) . . . . ?
C36 C33 C32 C31 -179.50(17) . . . . ?
C36 C37 C38 N56 0.3(3) . . . . ?
C36 C40 C39 N56 0.5(3) . . . . ?
C7 C12 C11 C10 -0.5(3) . . . . ?
C45 C43 C42 C41 -0.1(3) . . . . ?
C60 N1 C62 C61 -0.3(3) . . . . ?
C47 C46 C50 C51 0.8(3) . . . . ?
C47 C46 C43 C45 -138.32(19) . . . . ?
C47 C46 C43 C42 38.9(3) . . . . ?
C43 C46 C50 C51 -177.07(16) . . . . ?
C43 C46 C47 C48 176.45(17) . . . . ?
C43 C45 C44 N69 1.1(3) . . . . ?
C43 C42 C41 N69 0.8(3) . . . . ?
C59 C58 C55 C57 149.08(17) . . . . ?
C59 C58 C55 C54 -35.7(2) . . . . ?
C59 C58 C61 C62 1.5(3) . . . . ?
C19 O4 B2 O3 6.15(18) . . . . ?
C19 O4 B2 N39 119.32(14) . . . . ?
C19 O4 B2 C10 -120.64(15) . . . . ?
C19 C18 C23 C22 -1.0(3) . . . . ?
C19 C20 C21 C22 -0.2(4) . . . . ?
C8 C7 B1 O2 152.05(17) . . . . ?
C8 C7 B1 O1 -85.1(2) . . . . ?
C8 C7 B1 N1 32.1(2) . . . 2_545 ?
C37 C36 C40 C39 -1.2(3) . . . . ?
C44 N69 C41 C42 -0.5(3) . . . . ?
C44 C45 C43 C46 176.61(18) . . . . ?
C44 C45 C43 C42 -0.8(3) . . . . ?
C6 O1 B1 O2 -8.43(19) . . . . ?
C6 O1 B1 N1 104.95(15) . . . 2_545 ?
C6 O1 B1 C7 -136.71(16) . . . . ?
C6 C1 C2 C3 -1.2(3) . . . . ?
C6 C5 C4 C3 -0.7(3) . . . . ?
C41 N69 C44 C45 -0.5(3) . . . . ?
C40 C36 C37 C38 0.8(3) . . . . ?
C23 C18 C19 O4 -179.89(16) . . . . ?
C23 C18 C19 C20 1.1(3) . . . . ?
C23 C22 C21 C20 0.3(4) . . . . ?
C38 N56 C39 C40 0.6(3) . . . . ?
C2 C1 C6 O1 179.35(17) . . . . ?
C2 C1 C6 C5 0.7(3) . . . . ?
C2 C3 C4 C5 0.2(3) . . . . ?
C39 N56 C38 C37 -1.0(3) . . . . ?
B2 O4 C19 C18 -4.90(19) . . . . ?
B2 O4 C19 C20 174.00(19) . . . . ?
B2 O3 C18 C19 2.39(19) . . . . ?
B2 O3 C18 C23 -175.93(18) . . . . ?
B2 N39 C13 C14 178.98(16) . . . . ?
B2 N39 C17 C16 -178.59(16) . . . . ?
B2 C10 C11 C12 -170.63(16) . . . . ?
B2 C10 C9 C8 170.59(17) . . . . ?
B1 O2 C1 C6 -6.6(2) . . . . ?
B1 O2 C1 C2 175.49(19) . . . . ?
B1 O1 C6 C1 4.7(2) . . . . ?
B1 O1 C6 C5 -176.8(2) . . . . ?
B1 N1 C62 C61 -175.28(16) 2 . . . ?
B1 N1 C60 C59 174.29(17) 2 . . . ?
B1 C7 C8 C9 174.08(18) . . . . ?
C68 C63 C64 C65 0.0 . . . . ?
C63 C68 C67 C66 0.0 . . . . ?
C63 C68 C67 C69 176.4(10) . . . . ?
C63 C64 C65 C66 0.0 . . . . ?
C64 C65 C66 C67 0.0 . . . . ?
C65 C66 C67 C68 0.0 . . . . ?
C65 C66 C67 C69 -176.7(10) . . . . ?
C67 C68 C63 C64 0.0 . . . . ?
C70 C68 C63 C64 176.9(8) . . . . ?
C70 C68 C67 C66 -176.7(8) . . . . ?
C70 C68 C67 C69 -0.2(9) . . . . ?
C71 C72 C77 C76 179.3(6) . . . . ?
C71 C72 C77 C78 -1.6(7) . . . . ?
C71 C72 C73 C74 -179.4(5) . . . . ?
C72 C77 C76 C75 0.0 . . . . ?
C77 C72 C73 C74 0.0 . . . . ?
C77 C76 C75 C74 0.0 . . . . ?
C76 C75 C74 C73 0.0 . . . . ?
C75 C74 C73 C72 0.0 . . . . ?
C73 C72 C77 C76 0.0 . . . . ?
C73 C72 C77 C78 179.0(6) . . . . ?
C78 C77 C76 C75 -179.1(5) . . . . ?
C70A C68A C63A C64A -173.5(12) . . . . ?
C70A C68A C67A C66A 179.9(11) . . . . ?
C70A C68A C67A C69A 0.8(19) . . . . ?
C68A C63A C64A C65A -6.1(17) . . . . ?
C63A C68A C67A C66A 2.2(12) . . . . ?
C63A C68A C67A C69A -176.8(15) . . . . ?
C63A C64A C65A C66A 0.7(15) . . . . ?
C64A C65A C66A C67A 5.4(14) . . . . ?
C65A C66A C67A C68A -6.9(13) . . . . ?
C65A C66A C67A C69A 172.3(14) . . . . ?
C67A C68A C63A C64A 4.4(17) . . . . ?

loop_
_smtbx_masks_void_nr
_smtbx_masks_void_average_x
_smtbx_masks_void_average_y
_smtbx_masks_void_average_z
_smtbx_masks_void_volume
_smtbx_masks_void_count_electrons
_smtbx_masks_void_content
1 0.000 0.000 0.500 259.9 60.9 '1.2 Toluene'
2 0.500 0.500 0.000 259.9 60.9 '1.2 Toluene'
